data_4127651
loop_
_publ_author_name
'Ferreira, Marco A. B.'
'De Jesus Silva, Jordan'
'Grosslight, Samantha'
'Fedorov, Alexey'
'Sigman, Matthew S.'
'Cop\'eret, Christophe'

_publ_section_title
;
 Noncovalent Interactions Drive the Efficiency of Molybdenum Imido
 Alkylidene Catalysts for Olefin Metathesis.
;
_journal_issue 27
_journal_name_full 'Journal of the American Chemical Society'
_journal_page_first 10788
_journal_page_last 10800
_journal_paper_doi 10.1021/jacs.9b04367
_journal_volume 141
_journal_year 2019
_chemical_formula_moiety 'C34 H33 F6 Mo N O2'
_chemical_formula_sum 'C34 H33 F6 Mo N O2'
_chemical_formula_weight 697.55
_chemical_name_systematic 1
_space_group_crystal_system triclinic
_space_group_IT_number 2
_space_group_name_Hall '-P 1'
_space_group_name_H-M_alt 'P -1'
_symmetry_space_group_name_Hall '-P 1'
_symmetry_space_group_name_H-M 'P -1'
_atom_sites_solution_hydrogens geom
_atom_sites_solution_primary dual
_audit_creation_date 2017-05-18
_audit_creation_method
;
Olex2 1.2
(compiled 2017.03.28 svn.r3405 for OlexSys, GUI svn.r5337)
;
_cell_angle_alpha 108.158(2)
_cell_angle_beta 99.978(3)
_cell_angle_gamma 105.441(3)
_cell_formula_units_Z 2
_cell_length_a 10.9883(8)
_cell_length_b 12.4073(9)
_cell_length_c 12.6777(10)
_cell_measurement_reflns_used 9912
_cell_measurement_temperature 100(2)
_cell_measurement_theta_max 26.40
_cell_measurement_theta_min 2.94
_cell_volume 1519.8(2)
_computing_cell_refinement 'SAINT v8.34A (Bruker, 2013)'
_computing_data_reduction 'SAINT v8.34A (Bruker, 2013)'
_computing_molecular_graphics 'Olex2 (Dolomanov et al., 2009)'
_computing_publication_material 'Olex2 (Dolomanov et al., 2009)'
_computing_structure_refinement 'ShelXL (Sheldrick, 2015)'
_computing_structure_solution 'ShelXT (Sheldrick, 2015)'
_diffrn_ambient_temperature 100(2)
_diffrn_detector 'Bruker APEX2 area detector'
_diffrn_detector_area_resol_mean 7.9
_diffrn_detector_type 'CCD area detector'
_diffrn_measured_fraction_theta_full 0.999
_diffrn_measured_fraction_theta_max 0.940
_diffrn_measurement_device 'three-circle diffractometer'
_diffrn_measurement_device_type 'Bruker SMART APEX2 area detector'
_diffrn_measurement_method '\w and \f scans'
_diffrn_radiation_monochromator 'mirror optics'
_diffrn_radiation_probe x-ray
_diffrn_radiation_type MoK\a
_diffrn_radiation_wavelength 0.71073
_diffrn_reflns_av_R_equivalents 0.0627
_diffrn_reflns_av_unetI/netI 0.0438
_diffrn_reflns_Laue_measured_fraction_full 0.999
_diffrn_reflns_Laue_measured_fraction_max 0.940
_diffrn_reflns_limit_h_max 13
_diffrn_reflns_limit_h_min -13
_diffrn_reflns_limit_k_max 15
_diffrn_reflns_limit_k_min -15
_diffrn_reflns_limit_l_max 15
_diffrn_reflns_limit_l_min -15
_diffrn_reflns_number 35101
_diffrn_reflns_point_group_measured_fraction_full 0.999
_diffrn_reflns_point_group_measured_fraction_max 0.940
_diffrn_reflns_theta_full 25.242
_diffrn_reflns_theta_max 26.371
_diffrn_reflns_theta_min 2.740
_diffrn_source 'microfocus sealed X-ray tube'
_diffrn_source_type 'Incoatec I\ms'
_diffrn_standards_number 0
_exptl_absorpt_coefficient_mu 0.501
_exptl_absorpt_correction_T_max 0.8620
_exptl_absorpt_correction_T_min 0.7424
_exptl_absorpt_correction_type multi-scan
_exptl_absorpt_process_details
'SADABS-2012/1 (Bruker,2012) was used for absorption correction. wR2(int) was 0.0702 before and 0.0644 after correction. The Ratio of minimum to maximum transmission is 0.8613. The \l/2 correction factor is 0.0015.'
_exptl_crystal_colour 'clear orangish yellow'
_exptl_crystal_colour_lustre clear
_exptl_crystal_colour_modifier orangish
_exptl_crystal_colour_primary yellow
_exptl_crystal_density_diffrn 1.524
_exptl_crystal_description block
_exptl_crystal_F_000 712
_exptl_crystal_preparation protonolysis
_exptl_crystal_recrystallization_method 'solution of benzene layered with heptane'
_exptl_crystal_size_max 0.15
_exptl_crystal_size_mid 0.12
_exptl_crystal_size_min 0.11
_refine_diff_density_max 3.614
_refine_diff_density_min -1.139
_refine_diff_density_rms 0.156
_refine_ls_extinction_method none
_refine_ls_goodness_of_fit_ref 1.104
_refine_ls_hydrogen_treatment constr
_refine_ls_matrix_type full
_refine_ls_number_parameters 404
_refine_ls_number_reflns 6181
_refine_ls_number_restraints 0
_refine_ls_restrained_S_all 1.104
_refine_ls_R_factor_all 0.0804
_refine_ls_R_factor_gt 0.0698
_refine_ls_shift/su_max 0.000
_refine_ls_shift/su_mean 0.000
_refine_ls_structure_factor_coef Fsqd
_refine_ls_weighting_details 'w=1/[\s^2^(Fo^2^)+(0.0626P)^2^+24.7121P] where P=(Fo^2^+2Fc^2^)/3'
_refine_ls_weighting_scheme calc
_refine_ls_wR_factor_gt 0.2034
_refine_ls_wR_factor_ref 0.2108
_reflns_Friedel_coverage 0.000
_reflns_number_gt 5524
_reflns_number_total 6181
_reflns_threshold_expression 'I > 2\s(I)'
_cod_data_source_file ja9b04367_si_002.cif
_cod_data_source_block fa
_cod_database_code 4127651
_shelx_shelxl_version_number 2014/7
_shelx_space_group_comment
;
The symmetry employed for this shelxl refinement is uniquely defined
by the following loop, which should always be used as a source of
symmetry information in preference to the above space-group names.
They are only intended as comments.
;
_olex2_refinement_description
;
1. Twinned data refinement
 Scales: 0.9518(13)
 0.0482(13)
2. Fixed Uiso
 At 1.2 times of:
  All C(H) groups
 At 1.5 times of:
  All C(H,H,H) groups
3.a Ternary CH refined with riding coordinates:
 C32(H32), C29(H29)
3.b Aromatic/amide H refined with riding coordinates:
 C1(H1), C6(H6), C25(H25), C27(H27), C26(H26), C13(H13), C10(H10), C21(H21),
 C19(H19), C15(H15), C8(H8), C7(H7), C9(H9)
3.c Idealised Me refined as rotating group:
 C4(H4A,H4B,H4C), C30(H30A,H30B,H30C), C3(H3A,H3B,H3C), C34(H34A,H34B,H34C),
 C31(H31A,H31B,H31C), C33(H33A,H33B,H33C)
;
_olex2_exptl_crystal_mounting_method 'mounted in paratone oil'
_olex2_submission_special_instructions 'No special instructions were received'

loop_
_space_group_symop_operation_xyz
'x, y, z'
'-x, -y, -z'

loop_
_atom_site_label
_atom_site_type_symbol
_atom_site_fract_x
_atom_site_fract_y
_atom_site_fract_z
_atom_site_U_iso_or_equiv
_atom_site_adp_type
_atom_site_occupancy
_atom_site_site_symmetry_order
_atom_site_calc_flag
_atom_site_refinement_flags_posn
Mo1 Mo 0.44692(6) 0.54133(5) 0.38041(5) 0.01281(17) Uani 1 1 d .
F6 F 0.8371(4) 0.5307(4) 0.4476(4) 0.0265(10) Uani 1 1 d .
F4 F 0.6323(5) 0.7875(4) 0.6398(4) 0.0260(10) Uani 1 1 d .
O2 O 0.6107(4) 0.5630(4) 0.5019(4) 0.0155(10) Uani 1 1 d .
F1 F 0.4044(5) 0.8272(5) 0.5140(4) 0.0361(12) Uani 1 1 d .
O1 O 0.2889(5) 0.5767(5) 0.4088(5) 0.0249(12) Uani 1 1 d .
F3 F 0.0408(5) 0.4855(4) 0.2738(5) 0.0350(12) Uani 1 1 d .
F5 F 1.0878(5) 0.9313(5) 0.6895(5) 0.0460(15) Uani 1 1 d .
F2 F 0.0246(6) 0.8728(5) 0.3277(6) 0.0496(16) Uani 1 1 d .
N1 N 0.4146(6) 0.4210(6) 0.2530(5) 0.0169(12) Uani 1 1 d .
C1 C 0.5247(7) 0.6757(7) 0.3446(7) 0.0215(15) Uani 1 1 d .
H1 H 0.5445 0.7455 0.4121 0.026 Uiso 1 1 calc R
C32 C 0.6294(8) 0.3387(7) 0.2074(7) 0.0241(16) Uani 1 1 d .
H32 H 0.6329 0.4171 0.2641 0.029 Uiso 1 1 calc R
C4 C 0.5518(9) 0.6134(8) 0.1422(7) 0.0279(17) Uani 1 1 d .
H4A H 0.6031 0.5646 0.1604 0.042 Uiso 1 1 calc GR
H4B H 0.5828 0.6451 0.0863 0.042 Uiso 1 1 calc GR
H4C H 0.4587 0.5631 0.1091 0.042 Uiso 1 1 calc GR
C22 C 0.8438(7) 0.6381(7) 0.5213(6) 0.0188(14) Uani 1 1 d .
C17 C 0.7288(7) 0.6549(7) 0.5447(6) 0.0166(14) Uani 1 1 d .
C18 C 0.7431(7) 0.7698(7) 0.6168(6) 0.0196(15) Uani 1 1 d .
C6 C 0.5254(9) 0.9138(8) 0.2521(7) 0.0279(17) Uani 1 1 d .
H6 H 0.6159 0.9597 0.2888 0.034 Uiso 1 1 calc R
C25 C 0.2282(9) 0.1422(8) -0.0019(7) 0.0305(18) Uani 1 1 d .
H25 H 0.1406 0.0976 -0.0494 0.037 Uiso 1 1 calc R
C16 C 0.0985(7) 0.6061(7) 0.3206(7) 0.0225(16) Uani 1 1 d .
C30 C 0.1334(8) 0.3771(8) 0.0337(9) 0.035(2) Uani 1 1 d .
H30A H 0.2200 0.4351 0.0463 0.052 Uiso 1 1 calc GR
H30B H 0.0732 0.4206 0.0547 0.052 Uiso 1 1 calc GR
H30C H 0.0988 0.3231 -0.0479 0.052 Uiso 1 1 calc GR
C23 C 0.3853(7) 0.3147(7) 0.1580(6) 0.0197(15) Uani 1 1 d .
C28 C 0.4879(8) 0.2705(7) 0.1348(6) 0.0221(16) Uani 1 1 d .
C11 C 0.2269(8) 0.6519(7) 0.3904(7) 0.0213(15) Uani 1 1 d .
C12 C 0.2820(8) 0.7781(8) 0.4422(7) 0.0251(16) Uani 1 1 d .
C29 C 0.1460(8) 0.3038(8) 0.1080(7) 0.0297(18) Uani 1 1 d .
H29 H 0.1733 0.3600 0.1907 0.036 Uiso 1 1 calc R
C5 C 0.4795(8) 0.7898(7) 0.2270(6) 0.0208(15) Uani 1 1 d .
C27 C 0.4560(9) 0.1613(8) 0.0434(7) 0.0292(18) Uani 1 1 d .
H27 H 0.5232 0.1296 0.0268 0.035 Uiso 1 1 calc R
C26 C 0.3265(9) 0.0978(8) -0.0242(7) 0.034(2) Uani 1 1 d .
H26 H 0.3062 0.0230 -0.0863 0.041 Uiso 1 1 calc R
C13 C 0.2160(8) 0.8534(8) 0.4234(8) 0.0277(17) Uani 1 1 d .
H13 H 0.2559 0.9387 0.4592 0.033 Uiso 1 1 calc R
C10 C 0.3444(8) 0.7275(8) 0.1772(7) 0.0284(18) Uani 1 1 d .
H10 H 0.3102 0.6441 0.1639 0.034 Uiso 1 1 calc R
C21 C 0.9647(8) 0.7311(8) 0.5699(8) 0.0279(18) Uani 1 1 d .
H21 H 1.0418 0.7177 0.5538 0.034 Uiso 1 1 calc R
C2 C 0.5689(8) 0.7193(7) 0.2538(7) 0.0224(16) Uani 1 1 d .
C19 C 0.8600(8) 0.8651(8) 0.6672(8) 0.0288(18) Uani 1 1 d .
H19 H 0.8655 0.9426 0.7169 0.035 Uiso 1 1 calc R
C20 C 0.9711(8) 0.8400(8) 0.6397(8) 0.0296(19) Uani 1 1 d .
C15 C 0.0281(8) 0.6779(8) 0.2991(8) 0.0286(18) Uani 1 1 d .
H15 H -0.0596 0.6440 0.2505 0.034 Uiso 1 1 calc R
C3 C 0.7153(8) 0.7966(8) 0.3041(8) 0.0317(19) Uani 1 1 d .
H3A H 0.7281 0.8625 0.3767 0.048 Uiso 1 1 calc GR
H3B H 0.7450 0.8303 0.2488 0.048 Uiso 1 1 calc GR
H3C H 0.7664 0.7464 0.3189 0.048 Uiso 1 1 calc GR
C8 C 0.3079(10) 0.9071(9) 0.1696(8) 0.034(2) Uani 1 1 d .
H8 H 0.2508 0.9468 0.1479 0.041 Uiso 1 1 calc R
C34 C 0.6814(11) 0.2718(9) 0.2746(9) 0.045(3) Uani 1 1 d .
H34A H 0.6192 0.2460 0.3162 0.067 Uiso 1 1 calc GR
H34B H 0.7666 0.3250 0.3302 0.067 Uiso 1 1 calc GR
H34C H 0.6923 0.2008 0.2213 0.067 Uiso 1 1 calc GR
C24 C 0.2533(8) 0.2514(7) 0.0888(6) 0.0239(16) Uani 1 1 d .
C14 C 0.0915(8) 0.8010(8) 0.3517(9) 0.0309(19) Uani 1 1 d .
C31 C 0.0116(8) 0.2081(9) 0.0855(9) 0.037(2) Uani 1 1 d .
H31A H -0.0484 0.2484 0.1141 0.055 Uiso 1 1 calc GR
H31B H 0.0231 0.1543 0.1259 0.055 Uiso 1 1 calc GR
H31C H -0.0254 0.1609 0.0023 0.055 Uiso 1 1 calc GR
C7 C 0.4379(11) 0.9699(9) 0.2231(8) 0.038(2) Uani 1 1 d .
H7 H 0.4699 1.0545 0.2411 0.045 Uiso 1 1 calc R
C33 C 0.7165(10) 0.3674(10) 0.1297(9) 0.041(2) Uani 1 1 d .
H33A H 0.7271 0.2931 0.0823 0.062 Uiso 1 1 calc GR
H33B H 0.8029 0.4261 0.1781 0.062 Uiso 1 1 calc GR
H33C H 0.6748 0.4010 0.0793 0.062 Uiso 1 1 calc GR
C9 C 0.2595(9) 0.7846(9) 0.1470(8) 0.0324(19) Uani 1 1 d .
H9 H 0.1686 0.7400 0.1109 0.039 Uiso 1 1 calc R

loop_
_atom_site_aniso_label
_atom_site_aniso_U_11
_atom_site_aniso_U_22
_atom_site_aniso_U_33
_atom_site_aniso_U_23
_atom_site_aniso_U_13
_atom_site_aniso_U_12
Mo1 0.0109(3) 0.0143(3) 0.0120(3) 0.0047(2) 0.0002(2) 0.0047(2)
F6 0.020(2) 0.031(3) 0.026(2) 0.006(2) 0.0086(19) 0.010(2)
F4 0.028(2) 0.024(2) 0.028(2) 0.0080(19) 0.010(2) 0.0135(19)
O2 0.009(2) 0.020(3) 0.016(2) 0.009(2) 0.0004(18) 0.0027(19)
F1 0.029(3) 0.037(3) 0.032(3) 0.002(2) 0.002(2) 0.013(2)
O1 0.027(3) 0.033(3) 0.028(3) 0.017(2) 0.012(2) 0.023(3)
F3 0.021(2) 0.026(3) 0.056(3) 0.013(2) 0.008(2) 0.009(2)
F5 0.025(3) 0.038(3) 0.056(4) 0.018(3) -0.002(2) -0.012(2)
F2 0.035(3) 0.044(3) 0.095(5) 0.045(3) 0.022(3) 0.028(3)
N1 0.015(3) 0.022(3) 0.014(3) 0.007(2) 0.005(2) 0.006(2)
C1 0.021(4) 0.021(4) 0.021(4) 0.006(3) 0.001(3) 0.010(3)
C32 0.020(4) 0.028(4) 0.025(4) 0.006(3) 0.006(3) 0.015(3)
C4 0.032(4) 0.034(4) 0.025(4) 0.013(4) 0.014(3) 0.016(4)
C22 0.016(3) 0.025(4) 0.019(3) 0.009(3) 0.006(3) 0.010(3)
C17 0.011(3) 0.024(4) 0.015(3) 0.008(3) 0.003(3) 0.005(3)
C18 0.018(3) 0.024(4) 0.017(3) 0.009(3) 0.004(3) 0.007(3)
C6 0.033(4) 0.027(4) 0.026(4) 0.012(3) 0.008(3) 0.010(4)
C25 0.027(4) 0.030(4) 0.021(4) 0.000(3) -0.001(3) 0.005(3)
C16 0.016(4) 0.024(4) 0.032(4) 0.014(3) 0.012(3) 0.008(3)
C30 0.023(4) 0.022(4) 0.054(6) 0.015(4) 0.003(4) 0.006(3)
C23 0.021(4) 0.024(4) 0.012(3) 0.006(3) 0.004(3) 0.006(3)
C28 0.024(4) 0.028(4) 0.015(3) 0.008(3) 0.004(3) 0.012(3)
C11 0.027(4) 0.029(4) 0.023(4) 0.019(3) 0.015(3) 0.018(3)
C12 0.023(4) 0.033(4) 0.023(4) 0.009(3) 0.009(3) 0.014(3)
C29 0.024(4) 0.034(5) 0.022(4) 0.003(3) -0.001(3) 0.010(4)
C5 0.025(4) 0.025(4) 0.018(4) 0.011(3) 0.008(3) 0.012(3)
C27 0.030(4) 0.031(4) 0.027(4) 0.008(4) 0.009(3) 0.014(4)
C26 0.041(5) 0.031(5) 0.019(4) 0.001(3) 0.003(4) 0.008(4)
C13 0.029(4) 0.024(4) 0.040(5) 0.015(4) 0.017(4) 0.014(3)
C10 0.027(4) 0.031(4) 0.030(4) 0.014(4) 0.005(3) 0.011(4)
C21 0.013(4) 0.039(5) 0.034(4) 0.020(4) 0.009(3) 0.006(3)
C2 0.022(4) 0.026(4) 0.025(4) 0.015(3) 0.007(3) 0.010(3)
C19 0.030(4) 0.023(4) 0.030(4) 0.011(3) 0.007(4) 0.004(3)
C20 0.016(4) 0.033(5) 0.032(4) 0.018(4) -0.001(3) -0.006(3)
C15 0.019(4) 0.039(5) 0.038(5) 0.023(4) 0.010(3) 0.016(4)
C3 0.023(4) 0.039(5) 0.043(5) 0.025(4) 0.014(4) 0.012(4)
C8 0.046(5) 0.039(5) 0.026(4) 0.014(4) 0.011(4) 0.025(4)
C34 0.045(6) 0.038(5) 0.043(6) 0.015(5) -0.009(5) 0.014(5)
C24 0.027(4) 0.023(4) 0.014(3) 0.002(3) 0.001(3) 0.006(3)
C14 0.026(4) 0.037(5) 0.054(6) 0.032(4) 0.022(4) 0.024(4)
C31 0.019(4) 0.050(6) 0.043(5) 0.024(5) 0.002(4) 0.010(4)
C7 0.055(6) 0.034(5) 0.034(5) 0.016(4) 0.020(4) 0.024(5)
C33 0.033(5) 0.045(6) 0.045(6) 0.014(5) 0.016(4) 0.011(4)
C9 0.024(4) 0.050(5) 0.029(4) 0.021(4) 0.004(3) 0.017(4)

loop_
_atom_type_symbol
_atom_type_description
_atom_type_scat_dispersion_real
_atom_type_scat_dispersion_imag
_atom_type_scat_source
C C 0.0033 0.0016 'International Tables Vol C Tables 4.2.6.8 and 6.1.1.4'
H H 0.0000 0.0000 'International Tables Vol C Tables 4.2.6.8 and 6.1.1.4'
F F 0.0171 0.0103 'International Tables Vol C Tables 4.2.6.8 and 6.1.1.4'
Mo Mo -1.6832 0.6857 'International Tables Vol C Tables 4.2.6.8 and 6.1.1.4'
N N 0.0061 0.0033 'International Tables Vol C Tables 4.2.6.8 and 6.1.1.4'
O O 0.0106 0.0060 'International Tables Vol C Tables 4.2.6.8 and 6.1.1.4'

loop_
_geom_angle_atom_site_label_1
_geom_angle_atom_site_label_2
_geom_angle_atom_site_label_3
_geom_angle
_geom_angle_site_symmetry_3
O2 Mo1 O2 69.4(2) 2_666
O1 Mo1 O2 77.7(2) 2_666
O1 Mo1 O2 127.0(2) .
N1 Mo1 O2 99.6(2) 2_666
N1 Mo1 O2 112.2(2) .
N1 Mo1 O1 113.3(3) .
N1 Mo1 C1 102.8(3) .
C1 Mo1 O2 96.2(3) .
C1 Mo1 O2 156.8(3) 2_666
C1 Mo1 O1 98.7(3) .
Mo1 O2 Mo1 110.6(2) 2_666
C17 O2 Mo1 128.2(4) .
C17 O2 Mo1 116.9(4) 2_666
C11 O1 Mo1 136.6(5) .
C23 N1 Mo1 172.9(5) .
Mo1 C1 H1 106.8 .
C2 C1 Mo1 146.4(6) .
C2 C1 H1 106.8 .
C28 C32 H32 107.8 .
C28 C32 C33 109.8(7) .
C34 C32 H32 107.8 .
C34 C32 C28 112.6(7) .
C34 C32 C33 110.8(8) .
C33 C32 H32 107.8 .
H4A C4 H4B 109.5 .
H4A C4 H4C 109.5 .
H4B C4 H4C 109.5 .
C2 C4 H4A 109.5 .
C2 C4 H4B 109.5 .
C2 C4 H4C 109.5 .
F6 C22 C17 119.4(7) .
F6 C22 C21 118.9(7) .
C21 C22 C17 121.7(7) .
O2 C17 C22 122.3(7) .
O2 C17 C18 122.0(6) .
C18 C17 C22 115.8(7) .
F4 C18 C17 116.4(6) .
F4 C18 C19 118.5(7) .
C19 C18 C17 125.1(7) .
C5 C6 H6 120.2 .
C7 C6 H6 120.2 .
C7 C6 C5 119.7(8) .
C26 C25 H25 119.1 .
C26 C25 C24 121.7(8) .
C24 C25 H25 119.1 .
F3 C16 C11 117.2(7) .
F3 C16 C15 119.4(7) .
C15 C16 C11 123.4(8) .
H30A C30 H30B 109.5 .
H30A C30 H30C 109.5 .
H30B C30 H30C 109.5 .
C29 C30 H30A 109.5 .
C29 C30 H30B 109.5 .
C29 C30 H30C 109.5 .
N1 C23 C28 119.0(7) .
N1 C23 C24 119.6(7) .
C28 C23 C24 121.4(7) .
C23 C28 C32 121.6(7) .
C27 C28 C32 120.1(7) .
C27 C28 C23 118.3(7) .
O1 C11 C16 120.2(7) .
O1 C11 C12 124.0(7) .
C16 C11 C12 115.8(7) .
F1 C12 C11 118.2(7) .
F1 C12 C13 118.8(8) .
C13 C12 C11 123.0(8) .
C30 C29 H29 107.7 .
C30 C29 C31 110.3(7) .
C24 C29 C30 109.7(7) .
C24 C29 H29 107.7 .
C24 C29 C31 113.7(8) .
C31 C29 H29 107.7 .
C6 C5 C10 117.8(7) .
C6 C5 C2 123.5(7) .
C10 C5 C2 118.7(7) .
C28 C27 H27 119.6 .
C28 C27 C26 120.7(8) .
C26 C27 H27 119.6 .
C25 C26 C27 120.5(8) .
C25 C26 H26 119.7 .
C27 C26 H26 119.7 .
C12 C13 H13 121.3 .
C14 C13 C12 117.4(8) .
C14 C13 H13 121.3 .
C5 C10 H10 119.2 .
C9 C10 C5 121.6(8) .
C9 C10 H10 119.2 .
C22 C21 H21 120.4 .
C20 C21 C22 119.2(7) .
C20 C21 H21 120.4 .
C1 C2 C4 111.9(7) .
C1 C2 C5 105.4(6) .
C1 C2 C3 107.9(6) .
C5 C2 C4 109.5(6) .
C3 C2 C4 108.6(7) .
C3 C2 C5 113.7(7) .
C18 C19 H19 122.3 .
C18 C19 C20 115.3(8) .
C20 C19 H19 122.3 .
F5 C20 C19 116.7(8) .
C21 C20 F5 120.4(8) .
C21 C20 C19 122.9(7) .
C16 C15 H15 121.6 .
C14 C15 C16 116.7(8) .
C14 C15 H15 121.6 .
C2 C3 H3A 109.5 .
C2 C3 H3B 109.5 .
C2 C3 H3C 109.5 .
H3A C3 H3B 109.5 .
H3A C3 H3C 109.5 .
H3B C3 H3C 109.5 .
C7 C8 H8 120.3 .
C7 C8 C9 119.5(8) .
C9 C8 H8 120.3 .
C32 C34 H34A 109.5 .
C32 C34 H34B 109.5 .
C32 C34 H34C 109.5 .
H34A C34 H34B 109.5 .
H34A C34 H34C 109.5 .
H34B C34 H34C 109.5 .
C25 C24 C23 117.3(7) .
C25 C24 C29 121.4(7) .
C23 C24 C29 121.2(7) .
F2 C14 C15 117.2(8) .
C13 C14 F2 119.1(8) .
C13 C14 C15 123.7(7) .
C29 C31 H31A 109.5 .
C29 C31 H31B 109.5 .
C29 C31 H31C 109.5 .
H31A C31 H31B 109.5 .
H31A C31 H31C 109.5 .
H31B C31 H31C 109.5 .
C6 C7 H7 119.1 .
C8 C7 C6 121.8(9) .
C8 C7 H7 119.1 .
C32 C33 H33A 109.5 .
C32 C33 H33B 109.5 .
C32 C33 H33C 109.5 .
H33A C33 H33B 109.5 .
H33A C33 H33C 109.5 .
H33B C33 H33C 109.5 .
C10 C9 C8 119.6(8) .
C10 C9 H9 120.2 .
C8 C9 H9 120.2 .

loop_
_geom_bond_atom_site_label_1
_geom_bond_atom_site_label_2
_geom_bond_distance
_geom_bond_site_symmetry_2
Mo1 O2 2.051(5) .
Mo1 O2 2.324(5) 2_666
Mo1 O1 1.965(5) .
Mo1 N1 1.726(6) .
Mo1 C1 1.887(8) .
F6 C22 1.343(9) .
F4 C18 1.358(9) .
O2 Mo1 2.324(5) 2_666
O2 C17 1.364(8) .
F1 C12 1.342(9) .
O1 C11 1.345(9) .
F3 C16 1.343(9) .
F5 C20 1.351(9) .
F2 C14 1.365(9) .
N1 C23 1.395(9) .
C1 H1 0.9500 .
C1 C2 1.516(11) .
C32 H32 1.0000 .
C32 C28 1.516(11) .
C32 C34 1.507(12) .
C32 C33 1.541(12) .
C4 H4A 0.9800 .
C4 H4B 0.9800 .
C4 H4C 0.9800 .
C4 C2 1.543(11) .
C22 C17 1.399(10) .
C22 C21 1.390(11) .
C17 C18 1.382(11) .
C18 C19 1.376(11) .
C6 H6 0.9500 .
C6 C5 1.397(11) .
C6 C7 1.392(13) .
C25 H25 0.9500 .
C25 C26 1.370(13) .
C25 C24 1.398(11) .
C16 C11 1.387(11) .
C16 C15 1.382(11) .
C30 H30A 0.9800 .
C30 H30B 0.9800 .
C30 H30C 0.9800 .
C30 C29 1.513(13) .
C23 C28 1.415(11) .
C23 C24 1.418(11) .
C28 C27 1.389(11) .
C11 C12 1.402(12) .
C12 C13 1.377(11) .
C29 H29 1.0000 .
C29 C24 1.511(12) .
C29 C31 1.543(12) .
C5 C10 1.400(11) .
C5 C2 1.540(10) .
C27 H27 0.9500 .
C27 C26 1.392(12) .
C26 H26 0.9500 .
C13 H13 0.9500 .
C13 C14 1.360(13) .
C10 H10 0.9500 .
C10 C9 1.385(12) .
C21 H21 0.9500 .
C21 C20 1.339(13) .
C2 C3 1.536(11) .
C19 H19 0.9500 .
C19 C20 1.411(13) .
C15 H15 0.9500 .
C15 C14 1.379(13) .
C3 H3A 0.9800 .
C3 H3B 0.9800 .
C3 H3C 0.9800 .
C8 H8 0.9500 .
C8 C7 1.360(14) .
C8 C9 1.386(13) .
C34 H34A 0.9800 .
C34 H34B 0.9800 .
C34 H34C 0.9800 .
C31 H31A 0.9800 .
C31 H31B 0.9800 .
C31 H31C 0.9800 .
C7 H7 0.9500 .
C33 H33A 0.9800 .
C33 H33B 0.9800 .
C33 H33C 0.9800 .
C9 H9 0.9500 .

loop_
_twin_individual_id
_twin_individual_mass_fraction_refined
1 0.9518(13)
2 0.0482(13)
